data_4101053
_journal_name_full 'Journal of the American Chemical Society'
_journal_paper_doi 10.1021/ja056762h
_journal_year 2006
_chemical_formula_sum 'C21 H28 N2 O7'
_chemical_formula_weight 420.45
_space_group_IT_number 80
_symmetry_cell_setting tetragonal
_symmetry_space_group_name_Hall 'I 4bw'
_symmetry_space_group_name_H-M 'I 41'
_cell_angle_alpha 90.00
_cell_angle_beta 90.00
_cell_angle_gamma 90.00
_cell_formula_units_Z 8
_cell_length_a 17.5448(3)
_cell_length_b 17.5448(3)
_cell_length_c 15.1596(4)
_cell_measurement_temperature 293(2)
_cell_volume 4666.43(17)
_diffrn_ambient_temperature 293(2)
_exptl_crystal_density_diffrn 1.197
_cod_database_code 4101053

loop_
_symmetry_equiv_pos_as_xyz
'x, y, z'
'-x+1/2, -y+1/2, z+1/2'
'-y, x+1/2, z+1/4'
'y+1/2, -x, z+3/4'
'x+1/2, y+1/2, z+1/2'
'-x+1, -y+1, z+1'
'-y+1/2, x+1, z+3/4'
'y+1, -x+1/2, z+5/4'

loop_
_atom_site_label
_atom_site_type_symbol
_atom_site_fract_x
_atom_site_fract_y
_atom_site_fract_z
_atom_site_U_iso_or_equiv
_atom_site_adp_type
_atom_site_occupancy
_atom_site_symmetry_multiplicity
_atom_site_calc_flag
_atom_site_refinement_flags
_atom_site_disorder_assembly
_atom_site_disorder_group
N1 N 0.79681(16) -0.13737(18) 0.9715(2) 0.0655(7) Uani 1 1 d . . .
O6 O 0.9001(3) 0.1162(3) 0.8305(6) 0.204(4) Uani 1 1 d . . .
O2 O 0.68680(14) -0.12631(15) 0.89362(16) 0.0735(7) Uani 1 1 d . . .
N2 N 0.79432(18) 0.01689(17) 0.8948(2) 0.0734(8) Uani 1 1 d . . .
O1 O 0.68814(15) -0.1560(2) 1.03915(18) 0.0972(10) Uani 1 1 d . . .
C5 C 0.72070(19) -0.13970(19) 0.9621(2) 0.0632(8) Uani 1 1 d . . .
O3 O 0.8245(2) -0.0448(2) 0.7695(2) 0.1084(11) Uani 1 1 d . . .
O7 O 0.8177(2) 0.17190(19) 0.7438(3) 0.1118(12) Uani 1 1 d . . .
C6 C 0.84774(19) -0.1187(2) 0.9003(3) 0.0707(9) Uani 1 1 d . . .
C9 C 0.8219(2) -0.0484(2) 0.8498(3) 0.0780(10) Uani 1 1 d . . .
C13 C 0.7694(3) 0.0810(2) 0.8430(4) 0.0868(12) Uani 1 1 d . . .
H13 H 0.737(3) 0.067(3) 0.794(4) 0.104 Uiso 1 1 d . . .
H10 H 0.818(3) -0.140(3) 1.026(4) 0.104 Uiso 1 1 d . . .
C10 C 0.7961(3) 0.0368(3) 0.9833(4) 0.0960(14) Uani 1 1 d . . .
C1 C 0.6066(2) -0.1636(3) 1.0515(3) 0.0821(11) Uani 1 1 d . . .
C20 C 0.8640(4) 0.4206(4) 0.7062(5) 0.1170(19) Uani 1 1 d . . .
H20 H 0.8388 0.4580 0.6740 0.140 Uiso 1 1 calc R . .
O4 O 0.8248(3) 0.0043(2) 1.0436(3) 0.1438(18) Uani 1 1 d . . .
C16 C 0.8890(3) 0.2914(2) 0.7297(3) 0.0905(14) Uani 1 1 d . . .
O5 O 0.7636(3) 0.1053(2) 0.9946(3) 0.1189(12) Uani 1 1 d . . .
C14 C 0.8400(3) 0.1255(3) 0.8055(4) 0.1043(15) Uani 1 1 d . . .
C8 C 0.8497(3) -0.1847(3) 0.8338(3) 0.1048(15) Uani 1 1 d . . .
H8A H 0.8763 -0.2272 0.8591 0.157 Uiso 1 1 calc R . .
H8B H 0.8754 -0.1685 0.7811 0.157 Uiso 1 1 calc R . .
H8C H 0.7985 -0.1996 0.8195 0.157 Uiso 1 1 calc R . .
C21 C 0.8549(3) 0.3498(3) 0.6870(4) 0.1039(15) Uani 1 1 d . . .
H21 H 0.8224 0.3379 0.6404 0.125 Uiso 1 1 calc R . .
C18 C 0.9475(3) 0.3851(4) 0.8225(4) 0.1129(18) Uani 1 1 d . . .
H18 H 0.9786 0.3993 0.8694 0.135 Uiso 1 1 calc R . .
C7 C 0.9264(2) -0.1060(4) 0.9373(4) 0.1035(15) Uani 1 1 d . . .
H7A H 0.9466 -0.1535 0.9584 0.155 Uiso 1 1 calc R . .
H7B H 0.9238 -0.0703 0.9851 0.155 Uiso 1 1 calc R . .
H7C H 0.9591 -0.0862 0.8919 0.155 Uiso 1 1 calc R . .
C11 C 0.7265(3) 0.1274(3) 0.9144(5) 0.1115(18) Uani 1 1 d . . .
H11 H 0.7351(6) 0.193(4) 0.9021(8) 0.134 Uiso 1 1 calc R . .
C15 C 0.8799(5) 0.2105(3) 0.6993(5) 0.148(3) Uani 1 1 d . . .
H15A H 0.8706 0.2101 0.6363 0.178 Uiso 1 1 calc R . .
H15B H 0.9269 0.1830 0.7102 0.178 Uiso 1 1 calc R . .
C17 C 0.9379(3) 0.3079(3) 0.8009(4) 0.1036(16) Uani 1 1 d . . .
H17 H 0.9626 0.2695 0.8320 0.124 Uiso 1 1 calc R . .
C19 C 0.9097(4) 0.4402(3) 0.7724(6) 0.119(2) Uani 1 1 d . . .
H19 H 0.9165 0.4915 0.7857 0.143 Uiso 1 1 calc R . .
C2 C 0.5974(4) -0.1760(7) 1.1479(5) 0.175(4) Uani 1 1 d . . .
H2A H 0.6132 -0.1312 1.1791 0.262 Uiso 1 1 calc R . .
H2B H 0.6282 -0.2185 1.1659 0.262 Uiso 1 1 calc R . .
H2C H 0.5449 -0.1865 1.1608 0.262 Uiso 1 1 calc R . .
C12 C 0.6437(4) 0.1097(7) 0.9222(8) 0.190(5) Uani 1 1 d . . .
H12A H 0.6269 0.1201 0.9812 0.284 Uiso 1 1 calc R . .
H12B H 0.6354 0.0569 0.9088 0.284 Uiso 1 1 calc R . .
H12C H 0.6156 0.1407 0.8814 0.284 Uiso 1 1 calc R . .
C4 C 0.5750(5) -0.2258(4) 0.9962(6) 0.157(3) Uani 1 1 d . . .
H4A H 0.5862 -0.2159 0.9353 0.236 Uiso 1 1 calc R . .
H4B H 0.5208 -0.2284 1.0042 0.236 Uiso 1 1 calc R . .
H4C H 0.5976 -0.2734 1.0133 0.236 Uiso 1 1 calc R . .
C3 C 0.5674(3) -0.0879(4) 1.0258(6) 0.140(3) Uani 1 1 d . . .
H3A H 0.5661 -0.0833 0.9628 0.210 Uiso 1 1 calc R . .
H3B H 0.5953 -0.0460 1.0504 0.210 Uiso 1 1 calc R . .
H3C H 0.5162 -0.0875 1.0484 0.210 Uiso 1 1 calc R . .

loop_
_atom_site_aniso_label
_atom_site_aniso_U_11
_atom_site_aniso_U_22
_atom_site_aniso_U_33
_atom_site_aniso_U_23
_atom_site_aniso_U_13
_atom_site_aniso_U_12
N1 0.0599(16) 0.0763(18) 0.0603(16) 0.0062(14) 0.0018(13) 0.0046(12)
O6 0.086(3) 0.156(4) 0.371(10) 0.114(5) -0.043(4) -0.033(2)
O2 0.0724(15) 0.0911(17) 0.0568(13) 0.0028(12) -0.0074(12) -0.0099(12)
N2 0.0841(19) 0.0625(17) 0.0737(18) 0.0070(15) -0.0109(16) -0.0072(13)
O1 0.0610(15) 0.161(3) 0.0697(17) 0.0298(18) 0.0047(12) -0.0057(15)
C5 0.0636(19) 0.067(2) 0.0591(19) 0.0015(15) 0.0007(17) -0.0006(15)
O3 0.141(3) 0.118(3) 0.066(2) 0.0130(16) 0.0228(17) -0.007(2)
O7 0.142(3) 0.085(2) 0.109(3) 0.017(2) 0.037(2) -0.0148(19)
C6 0.0615(19) 0.076(2) 0.074(2) 0.0018(18) 0.0151(18) 0.0007(16)
C9 0.078(2) 0.081(3) 0.075(3) 0.0089(19) 0.0084(19) -0.0106(18)
C13 0.088(3) 0.069(2) 0.103(3) 0.029(2) -0.007(2) -0.0127(19)
C10 0.115(3) 0.072(3) 0.101(4) -0.014(2) -0.026(3) 0.008(2)
C1 0.064(2) 0.103(3) 0.079(2) -0.002(2) 0.0113(19) -0.0170(19)
C20 0.105(4) 0.093(4) 0.153(6) 0.029(4) 0.025(4) 0.002(3)
O4 0.233(5) 0.099(2) 0.099(2) -0.023(2) -0.072(3) 0.032(3)
C16 0.093(3) 0.080(3) 0.099(3) -0.011(2) 0.046(3) -0.018(2)
O5 0.153(3) 0.086(2) 0.118(3) -0.010(2) -0.010(3) 0.029(2)
C14 0.103(4) 0.071(3) 0.139(4) 0.024(3) -0.001(3) -0.001(2)
C8 0.128(4) 0.092(3) 0.094(3) -0.018(2) 0.033(3) 0.008(3)
C21 0.095(3) 0.112(4) 0.104(4) 0.026(3) 0.016(3) -0.004(3)
C18 0.088(3) 0.153(6) 0.098(3) -0.010(3) 0.012(3) -0.029(3)
C7 0.060(2) 0.138(4) 0.113(3) 0.022(3) 0.004(2) 0.005(2)
C11 0.095(3) 0.094(3) 0.145(5) 0.033(3) 0.014(3) 0.019(3)
C15 0.200(7) 0.092(3) 0.151(5) -0.016(4) 0.103(5) -0.045(4)
C17 0.087(3) 0.109(4) 0.114(4) 0.025(3) 0.034(3) 0.012(3)
C19 0.123(4) 0.076(3) 0.159(6) -0.003(4) 0.043(4) -0.009(3)
C2 0.111(5) 0.301(12) 0.112(5) 0.044(6) 0.034(4) -0.048(5)
C12 0.083(4) 0.265(11) 0.220(9) 0.124(8) 0.010(5) 0.037(5)
C4 0.166(6) 0.144(5) 0.161(6) -0.040(5) 0.046(5) -0.082(5)
C3 0.088(4) 0.134(5) 0.198(7) 0.004(5) 0.038(4) 0.017(3)

loop_
_geom_bond_atom_site_label_1
_geom_bond_atom_site_label_2
_geom_bond_distance
_geom_bond_site_symmetry_2
_geom_bond_publ_flag
N1 C5 1.343(5) . ?
N1 C6 1.438(5) . ?
O6 C14 1.134(7) . ?
O2 C5 1.219(4) . ?
N2 C10 1.387(6) . ?
N2 C9 1.417(6) . ?
N2 C13 1.440(5) . ?
O1 C5 1.332(5) . ?
O1 C1 1.449(5) . ?
O3 C9 1.220(5) . ?
O7 C14 1.300(7) . ?
O7 C15 1.451(6) . ?
C6 C7 1.507(6) . ?
C6 C9 1.522(6) . ?
C6 C8 1.536(6) . ?
C13 C11 1.549(8) . ?
C13 C14 1.569(7) . ?
C10 O4 1.190(6) . ?
C10 O5 1.341(6) . ?
C1 C4 1.484(8) . ?
C1 C2 1.486(9) . ?
C1 C3 1.545(8) . ?
C20 C21 1.286(9) . ?
C20 C19 1.329(10) . ?
C16 C21 1.352(8) . ?
C16 C17 1.408(8) . ?
C16 C15 1.501(7) . ?
O5 C11 1.433(8) . ?
C18 C19 1.397(9) . ?
C18 C17 1.404(9) . ?
C11 C12 1.490(9) . ?

loop_
_cod_related_entry_id
_cod_related_entry_database
_cod_related_entry_code
1 ChemSpider 30659969
